data_4314887
loop_
_publ_author_name
'Narcis Avarvari'
'Kaplan Kiracki'
'Rosa Llusar'
'Victor Polo'
'Ivan Sorribes'
'Cristian Vicent'

_publ_contact_author 'Cristian Vicent'
_publ_contact_author_address
;
 Serveis Centrals d'Instrumentaci\'oU Cient\'ifica, Universitat Jaume I,
 12071, Castell\'o, Spain
;
_publ_contact_author_email barrera@sg.uji.es
_publ_contact_author_phone '+34 964 387344'
_publ_section_title
;
 Hybrid Organic/Inorganic Complexes Based on Electroactive
 Tetrathiafulvalene-Functionalized Diphosphanes Tethered to C3-Symmetrized
 Mo3Q4 (Q = S, Se) Clusters
;
_journal_name_full 'Inorganic Chemistry'
_journal_page_first 1894
_journal_page_last 1904
_journal_paper_doi 10.1021/ic902244m
_journal_volume 49
_journal_year 2010
_chemical_formula_sum 'C101 H90 Cl5 F6 Mo3 O P7 S12 Se4'
_chemical_formula_weight 2816.15
_chemical_name_systematic
; 

 ? 

;
_space_group_IT_number 2
_symmetry_cell_setting triclinic
_symmetry_Int_Tables_number 2
_symmetry_space_group_name_Hall '-P 1'
_symmetry_space_group_name_H-M 'P -1'
_atom_sites_solution_hydrogens geom
_atom_sites_solution_primary direct
_atom_sites_solution_secondary difmap
_audit_creation_method SHELXL-97
_cell_angle_alpha 97.207(3)
_cell_angle_beta 104.872(3)
_cell_angle_gamma 112.674(3)
_cell_formula_units_Z 2
_cell_length_a 14.126(2)
_cell_length_b 17.742(3)
_cell_length_c 27.004(4)
_cell_measurement_reflns_used 1021
_cell_measurement_temperature 223(2)
_cell_measurement_theta_max 29.664
_cell_measurement_theta_min 2.376
_cell_volume 5841.4(16)
_computing_cell_refinement 'Bruker SMART'
_computing_data_collection 'Bruker SMART'
_computing_data_reduction 'Bruker SAINT'
_computing_molecular_graphics 'Bruker SHELXTL'
_computing_publication_material 'Bruker SHELXTL'
_computing_structure_refinement 'SHELXL-97 (Sheldrick, 1997)'
_computing_structure_solution 'SHELXS-97 (Sheldrick, 1990)'
_diffrn_ambient_temperature 223(2)
_diffrn_measured_fraction_theta_full 0.999
_diffrn_measured_fraction_theta_max 0.999
_diffrn_measurement_device_type 'CCD area detector'
_diffrn_measurement_method 'phi and omega scans'
_diffrn_radiation_monochromator graphite
_diffrn_radiation_source 'fine-focus sealed tube'
_diffrn_radiation_type MoK\a
_diffrn_radiation_wavelength 0.71073
_diffrn_reflns_av_R_equivalents 0.0305
_diffrn_reflns_av_sigmaI/netI 0.0604
_diffrn_reflns_limit_h_max 10
_diffrn_reflns_limit_h_min -16
_diffrn_reflns_limit_k_max 21
_diffrn_reflns_limit_k_min -20
_diffrn_reflns_limit_l_max 31
_diffrn_reflns_limit_l_min -32
_diffrn_reflns_number 33031
_diffrn_reflns_theta_full 25.00
_diffrn_reflns_theta_max 25.00
_diffrn_reflns_theta_min 0.81
_exptl_absorpt_coefficient_mu 2.042
_exptl_absorpt_correction_T_max 1.00000
_exptl_absorpt_correction_T_min 0.743426
_exptl_absorpt_correction_type multi-scan
_exptl_absorpt_process_details 'Bruker SADABS'
_exptl_crystal_colour brown
_exptl_crystal_density_diffrn 1.601
_exptl_crystal_density_method 'not measured'
_exptl_crystal_description plate
_exptl_crystal_F_000 2804
_exptl_crystal_size_max 0.25
_exptl_crystal_size_mid 0.22
_exptl_crystal_size_min 0.16
_refine_diff_density_max 1.289
_refine_diff_density_min -0.863
_refine_diff_density_rms 0.126
_refine_ls_extinction_method none
_refine_ls_goodness_of_fit_ref 1.159
_refine_ls_hydrogen_treatment constr
_refine_ls_matrix_type full
_refine_ls_number_parameters 1191
_refine_ls_number_reflns 20542
_refine_ls_number_restraints 0
_refine_ls_restrained_S_all 1.159
_refine_ls_R_factor_all 0.0775
_refine_ls_R_factor_gt 0.0500
_refine_ls_shift/su_max 0.001
_refine_ls_shift/su_mean 0.000
_refine_ls_structure_factor_coef Fsqd
_refine_ls_weighting_details 'calc w=1/[\s^2^(Fo^2^)+(0.0798P)^2^+4.9250P] where P=(Fo^2^+2Fc^2^)/3'
_refine_ls_weighting_scheme calc
_refine_ls_wR_factor_gt 0.1453
_refine_ls_wR_factor_ref 0.1609
_reflns_number_gt 14929
_reflns_number_total 20542
_reflns_threshold_expression >2sigma(I)
_cod_data_source_file ic902244m_si_002_2.cif
_cod_data_source_block '[2]PF6'
_cod_depositor_comments
;
The following automatic conversions were performed:

'_symmetry_cell_setting' value 'Triclinic' changed to 'triclinic'
according to the built-in table from CIF Core dictionary named
'cif_core.dic' version 2.4.1 from 2010-06-29.

Automatic conversion script
Id: cif_fix_values 1646 2011-03-28 12:23:43Z adriana 
;
_cod_original_cell_volume 5841.3(15)
_cod_database_code 4314887

loop_
_symmetry_equiv_pos_as_xyz
'x, y, z'
'-x, -y, -z'

loop_
_atom_site_label
_atom_site_type_symbol
_atom_site_fract_x
_atom_site_fract_y
_atom_site_fract_z
_atom_site_U_iso_or_equiv
_atom_site_adp_type
_atom_site_occupancy
_atom_site_symmetry_multiplicity
_atom_site_calc_flag
_atom_site_refinement_flags
_atom_site_disorder_assembly
_atom_site_disorder_group
Mo1 Mo 0.87466(4) 1.00264(3) 0.29869(2) 0.02394(13) Uani 1 1 d . . .
Mo2 Mo 0.85335(4) 0.84179(3) 0.25118(2) 0.02419(13) Uani 1 1 d . . .
Mo3 Mo 0.67472(4) 0.88387(3) 0.22003(2) 0.02246(13) Uani 1 1 d . . .
Se1 Se 0.75219(5) 0.86644(4) 0.30890(2) 0.02574(15) Uani 1 1 d . . .
Se2 Se 1.00086(5) 0.97540(4) 0.26107(3) 0.03172(16) Uani 1 1 d . . .
Se3 Se 0.77719(5) 1.03151(4) 0.22237(2) 0.02831(15) Uani 1 1 d . . .
Se4 Se 0.74587(5) 0.82645(4) 0.16153(2) 0.02917(16) Uani 1 1 d . . .
S5 S 1.10176(16) 1.31382(11) 0.41783(8) 0.0493(5) Uani 1 1 d . . .
S6 S 0.91098(16) 1.23917(12) 0.45248(8) 0.0481(5) Uani 1 1 d . . .
S7 S 1.19301(17) 1.48736(12) 0.50392(8) 0.0502(5) Uani 1 1 d . . .
S8 S 1.01057(17) 1.41838(12) 0.54373(8) 0.0471(5) Uani 1 1 d . . .
S9 S 1.0294(2) 0.64979(14) 0.32854(8) 0.0534(5) Uani 1 1 d . . .
S10 S 1.01915(18) 0.62949(12) 0.21686(7) 0.0461(5) Uani 1 1 d . . .
S11 S 1.16717(18) 0.54104(14) 0.34704(10) 0.0578(6) Uani 1 1 d . . .
S12 S 1.1570(2) 0.51706(14) 0.23592(10) 0.0643(6) Uani 1 1 d . . .
S13 S 0.25289(14) 0.68125(11) 0.15690(7) 0.0392(4) Uani 1 1 d . . .
S14 S 0.28446(14) 0.80571(12) 0.09214(7) 0.0420(4) Uani 1 1 d . . .
S15 S -0.00180(16) 0.57546(13) 0.07655(8) 0.0507(5) Uani 1 1 d . . .
S16 S 0.04146(17) 0.69562(15) 0.01071(9) 0.0610(6) Uani 1 1 d . . .
P1 P 1.01455(13) 1.15812(10) 0.32327(7) 0.0295(4) Uani 1 1 d . . .
P2 P 0.80275(13) 1.07593(10) 0.36140(6) 0.0273(4) Uani 1 1 d . . .
P3 P 0.95033(14) 0.77477(11) 0.20493(7) 0.0314(4) Uani 1 1 d . . .
P4 P 0.96678(13) 0.80021(10) 0.32809(6) 0.0285(4) Uani 1 1 d . . .
P5 P 0.53500(13) 0.87557(10) 0.13398(6) 0.0268(4) Uani 1 1 d . . .
P6 P 0.50423(13) 0.73980(10) 0.20629(6) 0.0268(4) Uani 1 1 d . . .
Cl1 Cl 0.99261(13) 1.01924(10) 0.38869(6) 0.0343(4) Uani 1 1 d . . .
Cl2 Cl 0.74163(12) 0.69008(9) 0.24248(6) 0.0321(4) Uani 1 1 d . . .
Cl3 Cl 0.55131(12) 0.92188(9) 0.25717(6) 0.0289(3) Uani 1 1 d . . .
C1 C 1.1612(5) 1.1861(4) 0.3436(3) 0.0348(16) Uani 1 1 d . . .
C2 C 1.2153(6) 1.1885(5) 0.3939(4) 0.063(2) Uani 1 1 d . . .
H2 H 1.1785 1.1749 0.4180 0.076 Uiso 1 1 calc R . .
C3 C 1.3270(7) 1.2116(7) 0.4088(5) 0.085(3) Uani 1 1 d . . .
H3 H 1.3644 1.2127 0.4429 0.102 Uiso 1 1 calc R . .
C4 C 1.3823(7) 1.2327(6) 0.3741(4) 0.069(3) Uani 1 1 d . . .
H4 H 1.4566 1.2479 0.3844 0.083 Uiso 1 1 calc R . .
C5 C 1.3280(8) 1.2313(7) 0.3248(5) 0.076(3) Uani 1 1 d . . .
H5 H 1.3650 1.2461 0.3009 0.091 Uiso 1 1 calc R . .
C6 C 1.2189(7) 1.2083(6) 0.3098(4) 0.061(2) Uani 1 1 d . . .
H6 H 1.1826 1.2077 0.2756 0.073 Uiso 1 1 calc R . .
C7 C 0.9954(5) 1.2178(4) 0.2745(3) 0.0330(15) Uani 1 1 d . . .
C8 C 0.9997(7) 1.1910(5) 0.2246(3) 0.053(2) Uani 1 1 d . . .
H8 H 1.0138 1.1445 0.2173 0.063 Uiso 1 1 calc R . .
C9 C 0.9836(8) 1.2325(6) 0.1866(4) 0.073(3) Uani 1 1 d . . .
H9 H 0.9869 1.2142 0.1535 0.087 Uiso 1 1 calc R . .
C10 C 0.9630(9) 1.3002(6) 0.1965(4) 0.079(3) Uani 1 1 d . . .
H10 H 0.9533 1.3287 0.1703 0.095 Uiso 1 1 calc R . .
C11 C 0.9562(8) 1.3271(5) 0.2446(4) 0.065(3) Uani 1 1 d . . .
H11 H 0.9401 1.3728 0.2506 0.079 Uiso 1 1 calc R . .
C12 C 0.9729(6) 1.2872(4) 0.2841(3) 0.0464(19) Uani 1 1 d . . .
H12 H 0.9693 1.3062 0.3170 0.056 Uiso 1 1 calc R . .
C13 C 1.0014(5) 1.2117(4) 0.3815(3) 0.0317(15) Uani 1 1 d . . .
C14 C 0.9172(5) 1.1776(4) 0.3983(2) 0.0315(15) Uani 1 1 d . . .
C15 C 0.7008(5) 1.1144(4) 0.3373(3) 0.0324(15) Uani 1 1 d . . .
C16 C 0.7190(6) 1.1656(4) 0.3027(3) 0.0380(16) Uani 1 1 d . . .
H16 H 0.7800 1.1774 0.2923 0.046 Uiso 1 1 calc R . .
C17 C 0.6473(7) 1.1999(5) 0.2832(3) 0.051(2) Uani 1 1 d . . .
H17 H 0.6624 1.2361 0.2612 0.061 Uiso 1 1 calc R . .
C18 C 0.5552(7) 1.1801(5) 0.2963(4) 0.062(2) Uani 1 1 d . . .
H18 H 0.5048 1.1999 0.2818 0.075 Uiso 1 1 calc R . .
C19 C 0.5382(7) 1.1302(5) 0.3315(4) 0.066(3) Uani 1 1 d . . .
H19 H 0.4764 1.1177 0.3413 0.079 Uiso 1 1 calc R . .
C20 C 0.6105(6) 1.0981(5) 0.3526(3) 0.052(2) Uani 1 1 d . . .
H20 H 0.5980 1.0657 0.3768 0.062 Uiso 1 1 calc R . .
C21 C 0.7653(5) 1.0197(4) 0.4112(2) 0.0325(15) Uani 1 1 d . . .
C22 C 0.6631(6) 0.9523(4) 0.3974(3) 0.0379(16) Uani 1 1 d . . .
H22 H 0.6124 0.9388 0.3641 0.046 Uiso 1 1 calc R . .
C23 C 0.6370(7) 0.9058(5) 0.4326(3) 0.053(2) Uani 1 1 d . . .
H23 H 0.5677 0.8621 0.4237 0.063 Uiso 1 1 calc R . .
C24 C 0.7141(7) 0.9239(5) 0.4814(3) 0.059(2) Uani 1 1 d . . .
H24 H 0.6967 0.8921 0.5054 0.071 Uiso 1 1 calc R . .
C25 C 0.8148(7) 0.9880(5) 0.4944(3) 0.059(2) Uani 1 1 d . . .
H25 H 0.8661 0.9988 0.5271 0.070 Uiso 1 1 calc R . .
C26 C 0.8434(6) 1.0374(5) 0.4605(3) 0.0445(18) Uani 1 1 d . . .
H26 H 0.9127 1.0814 0.4701 0.053 Uiso 1 1 calc R . .
C27 C 1.0315(6) 1.3286(4) 0.4605(3) 0.0395(17) Uani 1 1 d . . .
C28 C 1.0708(6) 1.4009(4) 0.4972(3) 0.0367(16) Uani 1 1 d . . .
C29 C 1.1107(7) 1.5213(5) 0.5765(3) 0.049(2) Uani 1 1 d . . .
C30 C 1.1942(7) 1.5528(5) 0.5595(3) 0.055(2) Uani 1 1 d . . .
C31 C 1.0939(8) 1.5649(5) 0.6227(3) 0.068(3) Uani 1 1 d . . .
H31A H 1.0285 1.5277 0.6276 0.102 Uiso 1 1 calc R . .
H31B H 1.0878 1.6150 0.6159 0.102 Uiso 1 1 calc R . .
H31C H 1.1548 1.5800 0.6541 0.102 Uiso 1 1 calc R . .
C32 C 1.2890(9) 1.6395(6) 0.5792(5) 0.100(4) Uani 1 1 d . . .
H32A H 1.3349 1.6444 0.5578 0.151 Uiso 1 1 calc R . .
H32B H 1.3302 1.6475 0.6153 0.151 Uiso 1 1 calc R . .
H32C H 1.2624 1.6816 0.5768 0.151 Uiso 1 1 calc R . .
C33 C 1.0799(6) 0.8463(4) 0.2003(3) 0.0414(17) Uani 1 1 d . . .
C34 C 1.1776(6) 0.8465(5) 0.2288(4) 0.060(2) Uani 1 1 d . . .
H34 H 1.1773 0.8069 0.2484 0.071 Uiso 1 1 calc R . .
C35 C 1.2732(8) 0.9051(7) 0.2277(5) 0.086(3) Uani 1 1 d . . .
H35 H 1.3380 0.9036 0.2454 0.103 Uiso 1 1 calc R . .
C36 C 1.2761(10) 0.9675(7) 0.2005(6) 0.106(5) Uani 1 1 d . . .
H36 H 1.3423 1.0088 0.2015 0.128 Uiso 1 1 calc R . .
C37 C 1.1808(10) 0.9672(6) 0.1727(5) 0.083(3) Uani 1 1 d . . .
H37 H 1.1817 1.0071 0.1533 0.100 Uiso 1 1 calc R . .
C38 C 1.0824(8) 0.9077(5) 0.1730(4) 0.061(2) Uani 1 1 d . . .
H38 H 1.0178 0.9092 0.1549 0.073 Uiso 1 1 calc R . .
C39 C 0.8691(6) 0.7038(5) 0.1388(3) 0.0423(18) Uani 1 1 d . . .
C40 C 0.8732(8) 0.7320(6) 0.0934(3) 0.063(3) Uani 1 1 d . . .
H40 H 0.9240 0.7861 0.0962 0.076 Uiso 1 1 calc R . .
C41 C 0.8022(10) 0.6800(8) 0.0438(4) 0.080(3) Uani 1 1 d . . .
H41 H 0.8042 0.7002 0.0138 0.096 Uiso 1 1 calc R . .
C42 C 0.7328(10) 0.6032(9) 0.0392(4) 0.090(4) Uani 1 1 d . . .
H42 H 0.6857 0.5694 0.0058 0.107 Uiso 1 1 calc R . .
C43 C 0.7278(8) 0.5704(7) 0.0836(4) 0.084(4) Uani 1 1 d . . .
H43 H 0.6800 0.5147 0.0795 0.101 Uiso 1 1 calc R . .
C44 C 0.7952(6) 0.6223(5) 0.1342(3) 0.057(2) Uani 1 1 d . . .
H44 H 0.7905 0.6024 0.1642 0.068 Uiso 1 1 calc R . .
C45 C 0.9853(5) 0.7070(4) 0.2439(3) 0.0333(15) Uani 1 1 d . . .
C46 C 0.9890(5) 0.7159(4) 0.2946(3) 0.0351(16) Uani 1 1 d . . .
C47 C 1.1091(5) 0.8638(4) 0.3716(3) 0.0374(16) Uani 1 1 d . . .
C48 C 1.1794(7) 0.9240(6) 0.3563(4) 0.064(2) Uani 1 1 d . . .
H48 H 1.1533 0.9398 0.3261 0.077 Uiso 1 1 calc R . .
C49 C 1.2906(8) 0.9635(7) 0.3846(4) 0.085(3) Uani 1 1 d . . .
H49 H 1.3379 1.0063 0.3740 0.102 Uiso 1 1 calc R . .
C50 C 1.3284(8) 0.9383(7) 0.4278(4) 0.084(3) Uani 1 1 d . . .
H50 H 1.4026 0.9628 0.4464 0.101 Uiso 1 1 calc R . .
C51 C 1.2594(8) 0.8784(8) 0.4441(4) 0.089(4) Uani 1 1 d . . .
H51 H 1.2859 0.8617 0.4738 0.107 Uiso 1 1 calc R . .
C52 C 1.1493(7) 0.8420(6) 0.4164(3) 0.059(2) Uani 1 1 d . . .
H52 H 1.1016 0.8020 0.4284 0.071 Uiso 1 1 calc R . .
C53 C 0.8961(5) 0.7576(4) 0.3732(3) 0.0344(15) Uani 1 1 d . . .
C54 C 0.8305(6) 0.6719(5) 0.3646(3) 0.0446(18) Uani 1 1 d . . .
H54 H 0.8230 0.6329 0.3357 0.053 Uiso 1 1 calc R . .
C55 C 0.7764(7) 0.6460(6) 0.4001(4) 0.059(2) Uani 1 1 d . . .
H55 H 0.7327 0.5888 0.3945 0.071 Uiso 1 1 calc R . .
C56 C 0.7847(7) 0.7002(6) 0.4421(3) 0.057(2) Uani 1 1 d . . .
H56 H 0.7485 0.6808 0.4656 0.068 Uiso 1 1 calc R . .
C57 C 0.8484(7) 0.7858(5) 0.4499(3) 0.052(2) Uani 1 1 d . . .
H57 H 0.8539 0.8243 0.4785 0.063 Uiso 1 1 calc R . .
C58 C 0.9030(6) 0.8138(5) 0.4158(3) 0.0430(18) Uani 1 1 d . . .
H58 H 0.9453 0.8713 0.4214 0.052 Uiso 1 1 calc R . .
C59 C 1.0670(6) 0.6082(4) 0.2781(3) 0.0427(18) Uani 1 1 d . . .
C60 C 1.1240(6) 0.5630(4) 0.2866(3) 0.0433(18) Uani 1 1 d . . .
C61 C 1.2283(8) 0.4720(5) 0.2760(5) 0.070(3) Uani 1 1 d . . .
C62 C 1.2354(7) 0.4853(5) 0.3266(5) 0.066(3) Uani 1 1 d . . .
C63 C 1.2718(10) 0.4205(6) 0.2484(5) 0.103(4) Uani 1 1 d . . .
H63A H 1.2557 0.4221 0.2119 0.155 Uiso 1 1 calc R . .
H63B H 1.2384 0.3631 0.2507 0.155 Uiso 1 1 calc R . .
H63C H 1.3492 0.4434 0.2651 0.155 Uiso 1 1 calc R . .
C64 C 1.2973(8) 0.4574(7) 0.3677(5) 0.090(4) Uani 1 1 d . . .
H64A H 1.2892 0.4740 0.4010 0.135 Uiso 1 1 calc R . .
H64B H 1.3729 0.4830 0.3710 0.135 Uiso 1 1 calc R . .
H64C H 1.2697 0.3971 0.3575 0.135 Uiso 1 1 calc R . .
C65 C 0.5433(6) 0.8288(4) 0.0718(3) 0.0348(16) Uani 1 1 d . . .
C66 C 0.4679(7) 0.7483(5) 0.0409(3) 0.050(2) Uani 1 1 d . . .
H66 H 0.4069 0.7185 0.0497 0.060 Uiso 1 1 calc R . .
C67 C 0.4838(9) 0.7130(6) -0.0026(3) 0.071(3) Uani 1 1 d . . .
H67 H 0.4329 0.6596 -0.0234 0.085 Uiso 1 1 calc R . .
C68 C 0.5745(10) 0.7560(6) -0.0157(3) 0.070(3) Uani 1 1 d . . .
H68 H 0.5862 0.7309 -0.0444 0.083 Uiso 1 1 calc R . .
C69 C 0.6474(7) 0.8359(6) 0.0138(3) 0.055(2) Uani 1 1 d . . .
H69 H 0.7073 0.8657 0.0042 0.066 Uiso 1 1 calc R . .
C70 C 0.6327(6) 0.8721(5) 0.0572(3) 0.0405(17) Uani 1 1 d . . .
H70 H 0.6830 0.9263 0.0771 0.049 Uiso 1 1 calc R . .
C71 C 0.5127(5) 0.9670(4) 0.1199(3) 0.0331(15) Uani 1 1 d . . .
C72 C 0.4676(7) 0.9667(5) 0.0675(3) 0.053(2) Uani 1 1 d . . .
H72 H 0.4578 0.9242 0.0400 0.063 Uiso 1 1 calc R . .
C73 C 0.4379(8) 1.0291(6) 0.0566(3) 0.067(3) Uani 1 1 d . . .
H73 H 0.4064 1.0279 0.0216 0.080 Uiso 1 1 calc R . .
C74 C 0.4539(8) 1.0935(6) 0.0966(4) 0.066(3) Uani 1 1 d . . .
H74 H 0.4349 1.1363 0.0887 0.079 Uiso 1 1 calc R . .
C75 C 0.4977(7) 1.0939(5) 0.1474(3) 0.050(2) Uani 1 1 d . . .
H75 H 0.5083 1.1371 0.1746 0.060 Uiso 1 1 calc R . .
C76 C 0.5270(6) 1.0309(4) 0.1594(3) 0.0393(17) Uani 1 1 d . . .
H76 H 0.5567 1.0318 0.1946 0.047 Uiso 1 1 calc R . .
C77 C 0.4017(5) 0.8036(4) 0.1334(2) 0.0301(14) Uani 1 1 d . . .
C78 C 0.3871(5) 0.7484(4) 0.1634(2) 0.0290(14) Uani 1 1 d . . .
C79 C 0.4820(5) 0.6364(4) 0.1702(3) 0.0315(15) Uani 1 1 d . . .
C80 C 0.5118(6) 0.6318(4) 0.1252(3) 0.0414(17) Uani 1 1 d . . .
H80 H 0.5479 0.6812 0.1159 0.050 Uiso 1 1 calc R . .
C81 C 0.4884(6) 0.5538(5) 0.0935(3) 0.050(2) Uani 1 1 d . . .
H81 H 0.5047 0.5507 0.0623 0.060 Uiso 1 1 calc R . .
C82 C 0.4405(7) 0.4814(5) 0.1095(4) 0.058(2) Uani 1 1 d . . .
H82 H 0.4283 0.4295 0.0900 0.070 Uiso 1 1 calc R . .
C83 C 0.4109(8) 0.4852(5) 0.1538(3) 0.060(2) Uani 1 1 d . . .
H83 H 0.3777 0.4361 0.1639 0.072 Uiso 1 1 calc R . .
C84 C 0.4305(6) 0.5627(4) 0.1836(3) 0.0483(19) Uani 1 1 d . . .
H84 H 0.4085 0.5647 0.2131 0.058 Uiso 1 1 calc R . .
C85 C 0.4738(5) 0.7216(4) 0.2667(3) 0.0331(15) Uani 1 1 d . . .
C86 C 0.5303(6) 0.6868(4) 0.2992(3) 0.0402(17) Uani 1 1 d . . .
H86 H 0.5816 0.6730 0.2898 0.048 Uiso 1 1 calc R . .
C87 C 0.5102(7) 0.6729(5) 0.3451(3) 0.052(2) Uani 1 1 d . . .
H87 H 0.5484 0.6500 0.3668 0.063 Uiso 1 1 calc R . .
C88 C 0.4344(7) 0.6924(5) 0.3592(3) 0.058(2) Uani 1 1 d . . .
H88 H 0.4194 0.6803 0.3897 0.069 Uiso 1 1 calc R . .
C89 C 0.3800(6) 0.7298(5) 0.3291(3) 0.051(2) Uani 1 1 d . . .
H89 H 0.3312 0.7454 0.3399 0.061 Uiso 1 1 calc R . .
C90 C 0.3994(6) 0.7438(4) 0.2824(3) 0.0403(17) Uani 1 1 d . . .
H90 H 0.3625 0.7682 0.2614 0.048 Uiso 1 1 calc R . .
C91 C 0.1941(5) 0.7125(4) 0.1018(3) 0.0385(16) Uani 1 1 d . . .
C92 C 0.0920(6) 0.6676(5) 0.0690(3) 0.0426(18) Uani 1 1 d . . .
C93 C -0.0906(6) 0.5411(6) 0.0106(3) 0.055(2) Uani 1 1 d . . .
C94 C -0.0711(6) 0.5954(6) -0.0193(3) 0.061(2) Uani 1 1 d . . .
C95 C -0.1830(7) 0.4549(5) -0.0040(4) 0.073(3) Uani 1 1 d . . .
H95A H -0.1781 0.4310 0.0260 0.109 Uiso 1 1 calc R . .
H95B H -0.1794 0.4195 -0.0327 0.109 Uiso 1 1 calc R . .
H95C H -0.2508 0.4590 -0.0146 0.109 Uiso 1 1 calc R . .
C96 C -0.1328(9) 0.5827(7) -0.0775(4) 0.093(4) Uani 1 1 d . . .
H96A H -0.0986 0.6326 -0.0887 0.139 Uiso 1 1 calc R . .
H96B H -0.2067 0.5723 -0.0816 0.139 Uiso 1 1 calc R . .
H96C H -0.1320 0.5354 -0.0986 0.139 Uiso 1 1 calc R . .
P10 P 0.7139(3) 0.77752(16) 0.84940(13) 0.0792(9) Uani 1 1 d . . .
F10 F 0.7741(10) 0.7326(6) 0.8772(4) 0.202(5) Uani 1 1 d . . .
F11 F 0.6130(8) 0.7319(5) 0.8660(4) 0.173(4) Uani 1 1 d . . .
F12 F 0.8133(7) 0.8240(6) 0.8314(4) 0.159(3) Uani 1 1 d . . .
F13 F 0.7570(7) 0.8519(4) 0.8980(3) 0.140(3) Uani 1 1 d . . .
F14 F 0.6514(7) 0.8216(5) 0.8153(4) 0.140(3) Uani 1 1 d . . .
F15 F 0.6621(5) 0.7002(3) 0.7985(2) 0.135(3) Uani 1 1 d . . .
O200 O 0.1691(5) 0.9266(3) 0.9360(2) 0.298(9) Uiso 1 1 d R . .
C200 C 0.1955(5) 0.8659(3) 0.9512(2) 0.324(16) Uiso 1 1 d R . .
H20A H 0.1291 0.8140 0.9411 0.389 Uiso 1 1 d R . .
H20B H 0.2258 0.8815 0.9896 0.389 Uiso 1 1 d R . .
C201 C 0.2743(5) 0.8483(3) 0.9296(2) 0.162(7) Uiso 1 1 d R . .
H20C H 0.2882 0.8048 0.9433 0.243 Uiso 1 1 calc R . .
H20D H 0.3412 0.8987 0.9399 0.243 Uiso 1 1 calc R . .
H20E H 0.2441 0.8300 0.8917 0.243 Uiso 1 1 calc R . .
C202 C 0.0830(5) 0.9518(3) 0.9503(2) 0.281(13) Uiso 1 1 d R . .
H20F H 0.0184 0.9041 0.9496 0.337 Uiso 1 1 calc R . .
H20G H 0.1127 0.9950 0.9831 0.337 Uiso 1 1 calc R . .
C203 C 0.0686(5) 0.9833(3) 0.9039(2) 0.155(6) Uiso 1 1 d R . .
H20H H 0.0150 1.0046 0.9014 0.233 Uiso 1 1 calc R . .
H20I H 0.0447 0.9385 0.8731 0.233 Uiso 1 1 calc R . .
H20J H 0.1364 1.0279 0.9061 0.233 Uiso 1 1 calc R . .
C300 C 0.3894(5) 0.5658(3) 0.7645(2) 0.35(2) Uiso 0.75 1 d PR . .
Cl30 Cl 0.3860(5) 0.5719(3) 0.7051(2) 0.422(9) Uiso 0.75 1 d PR . .
Cl31 Cl 0.2796(5) 0.5555(3) 0.7785(2) 0.505(12) Uiso 0.75 1 d PR . .
C400 C 0.5222(5) 0.4743(3) 0.4829(2) 0.19(3) Uiso 0.25 1 d PR . .
Cl40 Cl 0.5164(5) 0.5607(3) 0.5012(2) 0.252(13) Uiso 0.25 1 d PR . .
Cl41 Cl 0.5289(5) 0.4000(3) 0.5155(2) 0.262(14) Uiso 0.25 1 d PR . .

loop_
_atom_site_aniso_label
_atom_site_aniso_U_11
_atom_site_aniso_U_22
_atom_site_aniso_U_33
_atom_site_aniso_U_23
_atom_site_aniso_U_13
_atom_site_aniso_U_12
Mo1 0.0199(3) 0.0191(3) 0.0262(3) 0.0006(2) 0.0054(2) 0.0049(2)
Mo2 0.0219(3) 0.0211(3) 0.0249(3) 0.0013(2) 0.0042(2) 0.0084(2)
Mo3 0.0201(3) 0.0185(3) 0.0236(3) 0.0025(2) 0.0035(2) 0.0065(2)
Se1 0.0220(3) 0.0222(3) 0.0268(3) 0.0031(2) 0.0041(3) 0.0067(3)
Se2 0.0249(3) 0.0265(3) 0.0391(4) 0.0012(3) 0.0117(3) 0.0079(3)
Se3 0.0276(3) 0.0207(3) 0.0321(4) 0.0058(3) 0.0070(3) 0.0080(3)
Se4 0.0303(4) 0.0302(3) 0.0253(3) 0.0023(3) 0.0054(3) 0.0154(3)
S5 0.0411(11) 0.0314(10) 0.0496(11) -0.0126(8) 0.0204(9) -0.0067(9)
S6 0.0427(11) 0.0347(10) 0.0469(11) -0.0119(8) 0.0228(9) -0.0014(9)
S7 0.0488(12) 0.0303(10) 0.0555(12) -0.0052(9) 0.0185(10) 0.0052(9)
S8 0.0492(12) 0.0402(10) 0.0450(11) 0.0001(9) 0.0174(9) 0.0147(9)
S9 0.0810(16) 0.0596(13) 0.0455(11) 0.0178(10) 0.0237(11) 0.0538(13)
S10 0.0645(13) 0.0420(10) 0.0421(11) 0.0036(8) 0.0195(10) 0.0346(10)
S11 0.0567(13) 0.0550(13) 0.0790(16) 0.0295(11) 0.0306(12) 0.0329(12)
S12 0.0903(18) 0.0455(12) 0.0866(17) 0.0244(12) 0.0554(15) 0.0404(13)
S13 0.0241(9) 0.0366(10) 0.0423(10) 0.0079(8) 0.0037(8) 0.0038(8)
S14 0.0281(9) 0.0446(11) 0.0456(11) 0.0134(8) 0.0009(8) 0.0147(9)
S15 0.0330(10) 0.0489(12) 0.0531(12) -0.0028(9) 0.0084(9) 0.0090(9)
S16 0.0406(12) 0.0731(15) 0.0543(13) 0.0112(11) -0.0015(10) 0.0223(12)
P1 0.0259(9) 0.0232(8) 0.0330(9) 0.0002(7) 0.0118(7) 0.0052(7)
P2 0.0228(8) 0.0215(8) 0.0283(9) 0.0006(7) 0.0074(7) 0.0028(7)
P3 0.0321(9) 0.0318(9) 0.0303(9) 0.0028(7) 0.0081(8) 0.0171(8)
P4 0.0266(9) 0.0292(9) 0.0280(9) 0.0017(7) 0.0054(7) 0.0144(8)
P5 0.0257(8) 0.0238(8) 0.0268(9) 0.0051(7) 0.0038(7) 0.0101(7)
P6 0.0232(8) 0.0206(8) 0.0283(9) 0.0038(7) 0.0038(7) 0.0049(7)
Cl1 0.0261(8) 0.0348(9) 0.0302(8) 0.0020(7) 0.0008(7) 0.0088(7)
Cl2 0.0273(8) 0.0225(8) 0.0377(9) 0.0023(6) 0.0034(7) 0.0084(7)
Cl3 0.0247(8) 0.0261(8) 0.0314(8) 0.0018(6) 0.0066(7) 0.0098(7)
C1 0.028(4) 0.026(3) 0.045(4) 0.003(3) 0.014(3) 0.007(3)
C2 0.034(4) 0.065(6) 0.075(6) 0.032(5) 0.013(4) 0.004(4)
C3 0.038(5) 0.093(8) 0.099(8) 0.045(7) -0.002(5) 0.013(5)
C4 0.029(4) 0.064(6) 0.111(9) 0.020(6) 0.029(5) 0.015(4)
C5 0.050(6) 0.089(8) 0.102(8) 0.031(6) 0.043(6) 0.031(6)
C6 0.045(5) 0.067(6) 0.078(6) 0.019(5) 0.032(5) 0.025(5)
C7 0.029(4) 0.026(3) 0.036(4) 0.005(3) 0.012(3) 0.005(3)
C8 0.053(5) 0.045(5) 0.048(5) 0.009(4) 0.016(4) 0.010(4)
C9 0.092(8) 0.064(6) 0.047(5) 0.024(5) 0.024(5) 0.015(6)
C10 0.091(8) 0.058(6) 0.073(7) 0.035(5) 0.016(6) 0.018(6)
C11 0.069(6) 0.045(5) 0.080(7) 0.024(5) 0.016(5) 0.025(5)
C12 0.041(4) 0.035(4) 0.055(5) 0.009(4) 0.013(4) 0.012(4)
C13 0.029(3) 0.020(3) 0.033(4) -0.004(3) 0.007(3) 0.002(3)
C14 0.028(3) 0.025(3) 0.030(4) 0.000(3) 0.009(3) 0.004(3)
C15 0.032(4) 0.024(3) 0.036(4) -0.004(3) 0.010(3) 0.010(3)
C16 0.033(4) 0.033(4) 0.045(4) 0.003(3) 0.010(3) 0.015(3)
C17 0.059(5) 0.039(4) 0.054(5) 0.003(4) 0.017(4) 0.024(4)
C18 0.049(5) 0.051(5) 0.083(7) -0.001(5) 0.008(5) 0.032(5)
C19 0.050(5) 0.053(5) 0.109(8) 0.020(5) 0.041(5) 0.027(5)
C20 0.047(5) 0.052(5) 0.072(6) 0.016(4) 0.035(4) 0.027(4)
C21 0.032(4) 0.032(4) 0.029(4) 0.004(3) 0.012(3) 0.010(3)
C22 0.037(4) 0.036(4) 0.027(4) 0.001(3) 0.008(3) 0.005(3)
C23 0.051(5) 0.044(5) 0.046(5) 0.010(4) 0.018(4) 0.002(4)
C24 0.068(6) 0.051(5) 0.049(5) 0.020(4) 0.021(5) 0.013(5)
C25 0.065(6) 0.061(5) 0.031(4) 0.012(4) 0.006(4) 0.014(5)
C26 0.041(4) 0.042(4) 0.035(4) 0.002(3) 0.004(3) 0.011(4)
C27 0.040(4) 0.030(4) 0.036(4) -0.003(3) 0.010(3) 0.008(3)
C28 0.039(4) 0.021(3) 0.039(4) -0.001(3) 0.008(3) 0.007(3)
C29 0.060(5) 0.035(4) 0.044(4) -0.003(3) 0.012(4) 0.020(4)
C30 0.062(6) 0.039(4) 0.048(5) -0.010(4) 0.009(4) 0.018(4)
C31 0.087(7) 0.053(5) 0.058(5) -0.006(4) 0.025(5) 0.029(5)
C32 0.086(8) 0.052(6) 0.114(9) -0.032(6) 0.043(7) -0.010(6)
C33 0.042(4) 0.037(4) 0.054(5) 0.009(3) 0.030(4) 0.017(4)
C34 0.039(5) 0.044(5) 0.100(7) 0.017(5) 0.027(5) 0.021(4)
C35 0.045(6) 0.063(6) 0.153(11) 0.022(7) 0.040(6) 0.023(5)
C36 0.076(8) 0.071(8) 0.178(13) 0.001(8) 0.090(9) 0.016(7)
C37 0.100(9) 0.053(6) 0.126(9) 0.034(6) 0.084(8) 0.030(6)
C38 0.073(6) 0.053(5) 0.071(6) 0.018(4) 0.044(5) 0.029(5)
C39 0.047(4) 0.053(5) 0.031(4) -0.003(3) 0.009(3) 0.032(4)
C40 0.083(7) 0.083(6) 0.041(5) 0.007(4) 0.017(5) 0.059(6)
C41 0.093(8) 0.118(9) 0.037(5) -0.004(6) 0.001(5) 0.073(8)
C42 0.089(9) 0.132(11) 0.035(6) -0.030(7) -0.006(6) 0.069(9)
C43 0.049(6) 0.075(7) 0.089(8) -0.045(6) 0.007(5) 0.017(5)
C44 0.040(5) 0.062(6) 0.050(5) -0.015(4) 0.008(4) 0.019(4)
C45 0.033(4) 0.028(3) 0.039(4) 0.002(3) 0.011(3) 0.015(3)
C46 0.031(4) 0.031(4) 0.040(4) 0.000(3) 0.008(3) 0.016(3)
C47 0.028(4) 0.039(4) 0.038(4) -0.001(3) 0.003(3) 0.016(3)
C48 0.034(4) 0.076(6) 0.062(6) 0.021(5) 0.000(4) 0.013(5)
C49 0.040(5) 0.092(8) 0.090(8) 0.026(6) 0.002(5) 0.007(5)
C50 0.043(6) 0.104(9) 0.071(7) 0.001(6) -0.012(5) 0.023(6)
C51 0.053(6) 0.146(11) 0.053(6) 0.019(7) -0.002(5) 0.041(7)
C52 0.046(5) 0.086(7) 0.037(5) 0.011(4) 0.002(4) 0.031(5)
C53 0.030(4) 0.041(4) 0.034(4) 0.013(3) 0.008(3) 0.018(3)
C54 0.045(4) 0.040(4) 0.049(5) 0.014(4) 0.009(4) 0.022(4)
C55 0.052(5) 0.059(5) 0.068(6) 0.033(5) 0.019(5) 0.022(5)
C56 0.060(6) 0.070(6) 0.052(5) 0.028(5) 0.027(4) 0.031(5)
C57 0.060(5) 0.061(5) 0.048(5) 0.018(4) 0.026(4) 0.032(5)
C58 0.050(5) 0.041(4) 0.040(4) 0.006(3) 0.013(4) 0.023(4)
C59 0.053(5) 0.036(4) 0.047(4) 0.010(3) 0.019(4) 0.026(4)
C60 0.040(4) 0.033(4) 0.061(5) 0.012(3) 0.022(4) 0.016(4)
C61 0.073(6) 0.049(5) 0.127(9) 0.039(6) 0.073(7) 0.035(5)
C62 0.049(5) 0.044(5) 0.138(9) 0.048(6) 0.056(6) 0.029(4)
C63 0.136(11) 0.075(7) 0.188(13) 0.076(8) 0.128(10) 0.077(8)
C64 0.078(7) 0.096(8) 0.152(11) 0.080(8) 0.064(7) 0.064(7)
C65 0.043(4) 0.035(4) 0.030(4) 0.010(3) 0.003(3) 0.026(3)
C66 0.060(5) 0.040(4) 0.036(4) -0.004(3) 0.006(4) 0.020(4)
C67 0.108(9) 0.055(5) 0.041(5) -0.005(4) 0.018(5) 0.034(6)
C68 0.119(9) 0.077(7) 0.037(5) 0.014(5) 0.031(5) 0.064(7)
C69 0.067(6) 0.077(6) 0.044(5) 0.032(5) 0.026(4) 0.044(5)
C70 0.046(4) 0.049(4) 0.037(4) 0.021(3) 0.016(4) 0.028(4)
C71 0.029(4) 0.029(3) 0.037(4) 0.009(3) 0.005(3) 0.013(3)
C72 0.084(6) 0.048(5) 0.040(4) 0.012(4) 0.019(4) 0.044(5)
C73 0.108(8) 0.069(6) 0.043(5) 0.023(4) 0.022(5) 0.059(6)
C74 0.101(8) 0.066(6) 0.070(6) 0.034(5) 0.039(6) 0.065(6)
C75 0.073(6) 0.055(5) 0.043(5) 0.017(4) 0.022(4) 0.045(5)
C76 0.045(4) 0.038(4) 0.042(4) 0.013(3) 0.013(3) 0.025(4)
C77 0.027(3) 0.029(3) 0.027(3) 0.003(3) 0.001(3) 0.011(3)
C78 0.021(3) 0.026(3) 0.030(3) -0.001(3) 0.004(3) 0.007(3)
C79 0.023(3) 0.025(3) 0.035(4) 0.001(3) 0.000(3) 0.007(3)
C80 0.034(4) 0.027(4) 0.049(4) -0.002(3) 0.007(3) 0.007(3)
C81 0.043(5) 0.047(5) 0.044(5) -0.005(4) 0.008(4) 0.014(4)
C82 0.059(5) 0.026(4) 0.072(6) -0.008(4) 0.000(5) 0.019(4)
C83 0.079(6) 0.028(4) 0.063(6) 0.008(4) 0.019(5) 0.017(4)
C84 0.056(5) 0.026(4) 0.052(5) 0.005(3) 0.016(4) 0.010(4)
C85 0.027(3) 0.023(3) 0.032(4) 0.002(3) 0.003(3) -0.001(3)
C86 0.035(4) 0.037(4) 0.039(4) 0.011(3) 0.005(3) 0.011(3)
C87 0.047(5) 0.051(5) 0.045(5) 0.018(4) 0.008(4) 0.009(4)
C88 0.054(5) 0.056(5) 0.042(5) 0.017(4) 0.017(4) 0.002(5)
C89 0.042(4) 0.053(5) 0.044(5) 0.006(4) 0.021(4) 0.005(4)
C90 0.030(4) 0.037(4) 0.043(4) 0.006(3) 0.012(3) 0.005(3)
C91 0.029(4) 0.038(4) 0.042(4) 0.007(3) 0.007(3) 0.013(3)
C92 0.028(4) 0.045(4) 0.043(4) 0.003(3) 0.002(3) 0.013(3)
C93 0.035(4) 0.061(5) 0.055(5) -0.010(4) 0.008(4) 0.018(4)
C94 0.033(4) 0.075(6) 0.049(5) -0.016(5) -0.010(4) 0.021(5)
C95 0.039(5) 0.048(5) 0.092(7) -0.023(5) -0.002(5) 0.008(4)
C96 0.077(7) 0.124(10) 0.056(6) -0.008(6) -0.013(5) 0.055(8)
P10 0.114(2) 0.0468(14) 0.109(2) 0.0268(14) 0.071(2) 0.0440(16)
F10 0.244(12) 0.149(8) 0.220(11) 0.079(8) 0.009(9) 0.126(9)
F11 0.200(10) 0.118(6) 0.159(8) 0.004(5) 0.134(8) -0.010(6)
F12 0.122(7) 0.149(7) 0.233(10) 0.048(7) 0.114(7) 0.053(6)
F13 0.151(7) 0.084(5) 0.144(7) -0.023(5) 0.058(6) 0.022(5)
F14 0.141(7) 0.109(6) 0.194(8) 0.052(6) 0.043(6) 0.083(6)
F15 0.199(9) 0.099(5) 0.131(6) 0.002(4) 0.085(6) 0.078(6)

loop_
_atom_type_symbol
_atom_type_description
_atom_type_scat_dispersion_real
_atom_type_scat_dispersion_imag
_atom_type_scat_source
C C 0.0033 0.0016 'International Tables Vol C Tables 4.2.6.8 and 6.1.1.4'
H H 0.0000 0.0000 'International Tables Vol C Tables 4.2.6.8 and 6.1.1.4'
F F 0.0171 0.0103 'International Tables Vol C Tables 4.2.6.8 and 6.1.1.4'
P P 0.1023 0.0942 'International Tables Vol C Tables 4.2.6.8 and 6.1.1.4'
S S 0.1246 0.1234 'International Tables Vol C Tables 4.2.6.8 and 6.1.1.4'
Se Se -0.0929 2.2259 'International Tables Vol C Tables 4.2.6.8 and 6.1.1.4'
Cl Cl 0.1484 0.1585 'International Tables Vol C Tables 4.2.6.8 and 6.1.1.4'
Mo Mo -1.6832 0.6857 'International Tables Vol C Tables 4.2.6.8 and 6.1.1.4'
O O 0.0106 0.0060 'International Tables Vol C Tables 4.2.6.8 and 6.1.1.4'

loop_
_geom_angle_atom_site_label_1
_geom_angle_atom_site_label_2
_geom_angle_atom_site_label_3
_geom_angle
_geom_angle_site_symmetry_1
_geom_angle_site_symmetry_3
_geom_angle_publ_flag
Se3 Mo1 Se2 96.81(3) . . ?
Se3 Mo1 Se1 107.94(3) . . ?
Se2 Mo1 Se1 106.71(3) . . ?
Se3 Mo1 Cl1 162.41(5) . . ?
Se2 Mo1 Cl1 90.25(5) . . ?
Se1 Mo1 Cl1 85.20(4) . . ?
Se3 Mo1 P1 86.76(5) . . ?
Se2 Mo1 P1 84.58(4) . . ?
Se1 Mo1 P1 159.76(5) . . ?
Cl1 Mo1 P1 77.86(6) . . ?
Se3 Mo1 P2 92.23(4) . . ?
Se2 Mo1 P2 159.84(4) . . ?
Se1 Mo1 P2 87.40(4) . . ?
Cl1 Mo1 P2 76.38(5) . . ?
P1 Mo1 P2 77.97(5) . . ?
Se3 Mo1 Mo2 99.49(3) . . ?
Se2 Mo1 Mo2 53.49(2) . . ?
Se1 Mo1 Mo2 54.90(2) . . ?
Cl1 Mo1 Mo2 97.66(4) . . ?
P1 Mo1 Mo2 137.98(4) . . ?
P2 Mo1 Mo2 142.30(4) . . ?
Se3 Mo1 Mo3 54.52(2) . . ?
Se2 Mo1 Mo3 99.11(3) . . ?
Se1 Mo1 Mo3 54.98(2) . . ?
Cl1 Mo1 Mo3 140.15(4) . . ?
P1 Mo1 Mo3 141.28(5) . . ?
P2 Mo1 Mo3 100.82(4) . . ?
Mo2 Mo1 Mo3 60.130(19) . . ?
Se2 Mo2 Se4 97.11(3) . . ?
Se2 Mo2 Se1 107.46(3) . . ?
Se4 Mo2 Se1 106.59(3) . . ?
Se2 Mo2 Cl2 163.83(5) . . ?
Se4 Mo2 Cl2 89.44(4) . . ?
Se1 Mo2 Cl2 84.59(4) . . ?
Se2 Mo2 P3 86.37(5) . . ?
Se4 Mo2 P3 83.77(4) . . ?
Se1 Mo2 P3 161.07(5) . . ?
Cl2 Mo2 P3 79.63(6) . . ?
Se2 Mo2 P4 94.87(4) . . ?
Se4 Mo2 P4 156.24(4) . . ?
Se1 Mo2 P4 89.13(4) . . ?
Cl2 Mo2 P4 74.12(5) . . ?
P3 Mo2 P4 76.59(5) . . ?
Se2 Mo2 Mo1 54.40(2) . . ?
Se4 Mo2 Mo1 98.68(3) . . ?
Se1 Mo2 Mo1 54.77(2) . . ?
Cl2 Mo2 Mo1 139.24(4) . . ?
P3 Mo2 Mo1 140.76(5) . . ?
P4 Mo2 Mo1 104.98(4) . . ?
Se2 Mo2 Mo3 99.71(3) . . ?
Se4 Mo2 Mo3 53.25(2) . . ?
Se1 Mo2 Mo3 54.91(2) . . ?
Cl2 Mo2 Mo3 96.06(4) . . ?
P3 Mo2 Mo3 136.96(4) . . ?
P4 Mo2 Mo3 143.79(4) . . ?
Mo1 Mo2 Mo3 60.044(18) . . ?
Se4 Mo3 Se3 96.50(3) . . ?
Se4 Mo3 Cl3 162.89(4) . . ?
Se3 Mo3 Cl3 89.89(4) . . ?
Se4 Mo3 Se1 107.19(3) . . ?
Se3 Mo3 Se1 106.35(3) . . ?
Cl3 Mo3 Se1 86.02(4) . . ?
Se4 Mo3 P5 84.50(4) . . ?
Se3 Mo3 P5 86.84(4) . . ?
Cl3 Mo3 P5 80.01(5) . . ?
Se1 Mo3 P5 160.81(5) . . ?
Se4 Mo3 P6 95.60(4) . . ?
Se3 Mo3 P6 158.78(4) . . ?
Cl3 Mo3 P6 73.93(5) . . ?
Se1 Mo3 P6 86.52(4) . . ?
P5 Mo3 P6 77.04(5) . . ?
Se4 Mo3 Mo1 99.13(3) . . ?
Se3 Mo3 Mo1 53.24(2) . . ?
Cl3 Mo3 Mo1 97.41(4) . . ?
Se1 Mo3 Mo1 54.62(2) . . ?
P5 Mo3 Mo1 140.07(4) . . ?
P6 Mo3 Mo1 140.98(4) . . ?
Se4 Mo3 Mo2 54.09(2) . . ?
Se3 Mo3 Mo2 98.30(3) . . ?
Cl3 Mo3 Mo2 140.63(4) . . ?
Se1 Mo3 Mo2 54.69(2) . . ?
P5 Mo3 Mo2 138.56(4) . . ?
P6 Mo3 Mo2 102.92(4) . . ?
Mo1 Mo3 Mo2 59.83(2) . . ?
Mo1 Se1 Mo2 70.33(2) . . ?
Mo1 Se1 Mo3 70.39(2) . . ?
Mo2 Se1 Mo3 70.40(3) . . ?
Mo2 Se2 Mo1 72.11(3) . . ?
Mo1 Se3 Mo3 72.25(2) . . ?
Mo3 Se4 Mo2 72.66(3) . . ?
C27 S5 C13 95.3(3) . . ?
C14 S6 C27 95.3(3) . . ?
C28 S7 C30 95.8(4) . . ?
C28 S8 C29 96.0(4) . . ?
C46 S9 C59 95.2(3) . . ?
C45 S10 C59 94.4(3) . . ?
C60 S11 C62 95.8(4) . . ?
C60 S12 C61 95.5(4) . . ?
C78 S13 C91 94.1(3) . . ?
C91 S14 C77 94.4(3) . . ?
C92 S15 C93 95.7(4) . . ?
C92 S16 C94 94.6(4) . . ?
C7 P1 C13 104.8(3) . . ?
C7 P1 C1 103.9(3) . . ?
C13 P1 C1 102.8(3) . . ?
C7 P1 Mo1 116.3(2) . . ?
C13 P1 Mo1 107.1(2) . . ?
C1 P1 Mo1 120.2(2) . . ?
C14 P2 C15 98.1(3) . . ?
C14 P2 C21 106.0(3) . . ?
C15 P2 C21 107.2(3) . . ?
C14 P2 Mo1 105.7(2) . . ?
C15 P2 Mo1 123.4(2) . . ?
C21 P2 Mo1 114.0(2) . . ?
C45 P3 C33 104.1(3) . . ?
C45 P3 C39 103.7(3) . . ?
C33 P3 C39 106.7(3) . . ?
C45 P3 Mo2 107.6(2) . . ?
C33 P3 Mo2 117.0(2) . . ?
C39 P3 Mo2 116.3(2) . . ?
C46 P4 C53 106.7(3) . . ?
C46 P4 C47 96.4(3) . . ?
C53 P4 C47 103.7(3) . . ?
C46 P4 Mo2 105.0(2) . . ?
C53 P4 Mo2 114.6(2) . . ?
C47 P4 Mo2 127.4(2) . . ?
C77 P5 C65 103.2(3) . . ?
C77 P5 C71 102.0(3) . . ?
C65 P5 C71 102.8(3) . . ?
C77 P5 Mo3 106.9(2) . . ?
C65 P5 Mo3 116.6(2) . . ?
C71 P5 Mo3 122.9(2) . . ?
C85 P6 C78 106.0(3) . . ?
C85 P6 C79 104.6(3) . . ?
C78 P6 C79 99.2(3) . . ?
C85 P6 Mo3 114.5(2) . . ?
C78 P6 Mo3 105.5(2) . . ?
C79 P6 Mo3 124.7(2) . . ?
C2 C1 C6 118.7(7) . . ?
C2 C1 P1 119.9(6) . . ?
C6 C1 P1 121.3(6) . . ?
C1 C2 C3 118.9(9) . . ?
C1 C2 H2 120.6 . . ?
C3 C2 H2 120.6 . . ?
C4 C3 C2 121.2(9) . . ?
C4 C3 H3 119.4 . . ?
C2 C3 H3 119.4 . . ?
C5 C4 C3 119.3(8) . . ?
C5 C4 H4 120.4 . . ?
C3 C4 H4 120.4 . . ?
C4 C5 C6 120.0(9) . . ?
C4 C5 H5 120.0 . . ?
C6 C5 H5 120.0 . . ?
C5 C6 C1 121.9(9) . . ?
C5 C6 H6 119.0 . . ?
C1 C6 H6 119.0 . . ?
C12 C7 C8 118.6(7) . . ?
C12 C7 P1 123.0(5) . . ?
C8 C7 P1 118.3(5) . . ?
C9 C8 C7 120.4(8) . . ?
C9 C8 H8 119.8 . . ?
C7 C8 H8 119.8 . . ?
C10 C9 C8 120.6(9) . . ?
C10 C9 H9 119.7 . . ?
C8 C9 H9 119.7 . . ?
C9 C10 C11 120.5(9) . . ?
C9 C10 H10 119.8 . . ?
C11 C10 H10 119.8 . . ?
C10 C11 C12 120.7(9) . . ?
C10 C11 H11 119.7 . . ?
C12 C11 H11 119.7 . . ?
C11 C12 C7 119.3(8) . . ?
C11 C12 H12 120.4 . . ?
C7 C12 H12 120.4 . . ?
C14 C13 S5 117.0(5) . . ?
C14 C13 P1 122.9(5) . . ?
S5 C13 P1 120.1(4) . . ?
C13 C14 S6 117.9(5) . . ?
C13 C14 P2 121.4(5) . . ?
S6 C14 P2 120.2(4) . . ?
C20 C15 C16 118.6(7) . . ?
C20 C15 P2 124.5(6) . . ?
C16 C15 P2 116.9(5) . . ?
C15 C16 C17 121.2(7) . . ?
C15 C16 H16 119.4 . . ?
C17 C16 H16 119.4 . . ?
C18 C17 C16 120.0(8) . . ?
C18 C17 H17 120.0 . . ?
C16 C17 H17 120.0 . . ?
C17 C18 C19 118.6(8) . . ?
C17 C18 H18 120.7 . . ?
C19 C18 H18 120.7 . . ?
C18 C19 C20 122.0(8) . . ?
C18 C19 H19 119.0 . . ?
C20 C19 H19 119.0 . . ?
C15 C20 C19 119.5(8) . . ?
C15 C20 H20 120.3 . . ?
C19 C20 H20 120.3 . . ?
C22 C21 C26 119.8(6) . . ?
C22 C21 P2 119.5(5) . . ?
C26 C21 P2 120.2(5) . . ?
C23 C22 C21 120.3(7) . . ?
C23 C22 H22 119.9 . . ?
C21 C22 H22 119.9 . . ?
C22 C23 C24 119.7(8) . . ?
C22 C23 H23 120.1 . . ?
C24 C23 H23 120.2 . . ?
C25 C24 C23 120.1(8) . . ?
C25 C24 H24 120.0 . . ?
C23 C24 H24 120.0 . . ?
C24 C25 C26 121.9(8) . . ?
C24 C25 H25 119.0 . . ?
C26 C25 H25 119.0 . . ?
C25 C26 C21 118.1(7) . . ?
C25 C26 H26 120.9 . . ?
C21 C26 H26 120.9 . . ?
C28 C27 S5 121.7(6) . . ?
C28 C27 S6 124.0(6) . . ?
S5 C27 S6 114.2(4) . . ?
C27 C28 S8 124.5(6) . . ?
C27 C28 S7 121.7(6) . . ?
S8 C28 S7 113.7(3) . . ?
C30 C29 C31 125.9(7) . . ?
C30 C29 S8 118.1(6) . . ?
C31 C29 S8 116.0(7) . . ?
C29 C30 C32 129.1(8) . . ?
C29 C30 S7 116.4(6) . . ?
C32 C30 S7 114.4(7) . . ?
C29 C31 H31A 109.5 . . ?
C29 C31 H31B 109.5 . . ?
H31A C31 H31B 109.5 . . ?
C29 C31 H31C 109.5 . . ?
H31A C31 H31C 109.5 . . ?
H31B C31 H31C 109.5 . . ?
C30 C32 H32A 109.5 . . ?
C30 C32 H32B 109.5 . . ?
H32A C32 H32B 109.5 . . ?
C30 C32 H32C 109.5 . . ?
H32A C32 H32C 109.5 . . ?
H32B C32 H32C 109.5 . . ?
C38 C33 C34 119.3(8) . . ?
C38 C33 P3 119.2(6) . . ?
C34 C33 P3 121.1(6) . . ?
C35 C34 C33 119.4(9) . . ?
C35 C34 H34 120.3 . . ?
C33 C34 H34 120.3 . . ?
C34 C35 C36 121.4(10) . . ?
C34 C35 H35 119.3 . . ?
C36 C35 H35 119.3 . . ?
C37 C36 C35 119.1(10) . . ?
C37 C36 H36 120.5 . . ?
C35 C36 H36 120.5 . . ?
C36 C37 C38 120.4(10) . . ?
C36 C37 H37 119.8 . . ?
C38 C37 H37 119.8 . . ?
C33 C38 C37 120.3(9) . . ?
C33 C38 H38 119.9 . . ?
C37 C38 H38 119.9 . . ?
C44 C39 C40 119.2(7) . . ?
C44 C39 P3 119.1(6) . . ?
C40 C39 P3 121.4(7) . . ?
C39 C40 C41 120.6(10) . . ?
C39 C40 H40 119.7 . . ?
C41 C40 H40 119.7 . . ?
C42 C41 C40 120.4(11) . . ?
C42 C41 H41 119.8 . . ?
C40 C41 H41 119.8 . . ?
C41 C42 C43 121.4(9) . . ?
C41 C42 H42 119.3 . . ?
C43 C42 H42 119.3 . . ?
C44 C43 C42 119.4(10) . . ?
C44 C43 H43 120.3 . . ?
C42 C43 H43 120.3 . . ?
C39 C44 C43 118.8(9) . . ?
C39 C44 H44 120.6 . . ?
C43 C44 H44 120.6 . . ?
C46 C45 S10 117.9(5) . . ?
C46 C45 P3 121.2(5) . . ?
S10 C45 P3 120.9(4) . . ?
C45 C46 S9 116.8(5) . . ?
C45 C46 P4 121.3(5) . . ?
S9 C46 P4 121.6(4) . . ?
C48 C47 C52 118.1(7) . . ?
C48 C47 P4 120.9(6) . . ?
C52 C47 P4 120.3(6) . . ?
C47 C48 C49 121.8(9) . . ?
C47 C48 H48 119.1 . . ?
C49 C48 H48 119.1 . . ?
C50 C49 C48 118.7(10) . . ?
C50 C49 H49 120.7 . . ?
C48 C49 H49 120.7 . . ?
C51 C50 C49 120.7(9) . . ?
C51 C50 H50 119.7 . . ?
C49 C50 H50 119.7 . . ?
C50 C51 C52 119.6(10) . . ?
C50 C51 H51 120.2 . . ?
C52 C51 H51 120.2 . . ?
C47 C52 C51 121.2(9) . . ?
C47 C52 H52 119.4 . . ?
C51 C52 H52 119.4 . . ?
C58 C53 C54 119.0(7) . . ?
C58 C53 P4 118.0(5) . . ?
C54 C53 P4 122.8(6) . . ?
C55 C54 C53 118.5(8) . . ?
C55 C54 H54 120.8 . . ?
C53 C54 H54 120.8 . . ?
C56 C55 C54 122.7(8) . . ?
C56 C55 H55 118.7 . . ?
C54 C55 H55 118.7 . . ?
C55 C56 C57 118.6(8) . . ?
C55 C56 H56 120.7 . . ?
C57 C56 H56 120.7 . . ?
C58 C57 C56 120.5(8) . . ?
C58 C57 H57 119.7 . . ?
C56 C57 H57 119.7 . . ?
C57 C58 C53 120.7(7) . . ?
C57 C58 H58 119.7 . . ?
C53 C58 H58 119.7 . . ?
C60 C59 S9 121.6(6) . . ?
C60 C59 S10 124.8(6) . . ?
S9 C59 S10 113.6(4) . . ?
C59 C60 S11 123.7(6) . . ?
C59 C60 S12 122.2(6) . . ?
S11 C60 S12 114.1(4) . . ?
C62 C61 C63 127.3(10) . . ?
C62 C61 S12 116.8(7) . . ?
C63 C61 S12 115.9(9) . . ?
C61 C62 C64 125.3(9) . . ?
C61 C62 S11 117.5(7) . . ?
C64 C62 S11 117.2(8) . . ?
C61 C63 H63A 109.5 . . ?
C61 C63 H63B 109.5 . . ?
H63A C63 H63B 109.5 . . ?
C61 C63 H63C 109.5 . . ?
H63A C63 H63C 109.5 . . ?
H63B C63 H63C 109.5 . . ?
C62 C64 H64A 109.5 . . ?
C62 C64 H64B 109.5 . . ?
H64A C64 H64B 109.5 . . ?
C62 C64 H64C 109.5 . . ?
H64A C64 H64C 109.5 . . ?
H64B C64 H64C 109.5 . . ?
C70 C65 C66 118.7(7) . . ?
C70 C65 P5 118.7(5) . . ?
C66 C65 P5 122.4(6) . . ?
C67 C66 C65 120.0(9) . . ?
C67 C66 H66 120.0 . . ?
C65 C66 H66 120.0 . . ?
C66 C67 C68 120.5(9) . . ?
C66 C67 H67 119.7 . . ?
C68 C67 H67 119.7 . . ?
C69 C68 C67 119.8(8) . . ?
C69 C68 H68 120.1 . . ?
C67 C68 H68 120.1 . . ?
C70 C69 C68 120.4(9) . . ?
C70 C69 H69 119.8 . . ?
C68 C69 H69 119.8 . . ?
C69 C70 C65 120.6(8) . . ?
C69 C70 H70 119.7 . . ?
C65 C70 H70 119.7 . . ?
C76 C71 C72 118.7(6) . . ?
C76 C71 P5 121.8(5) . . ?
C72 C71 P5 119.1(5) . . ?
C73 C72 C71 119.8(7) . . ?
C73 C72 H72 120.1 . . ?
C71 C72 H72 120.1 . . ?
C72 C73 C74 121.1(8) . . ?
C72 C73 H73 119.5 . . ?
C74 C73 H73 119.5 . . ?
C75 C74 C73 119.3(7) . . ?
C75 C74 H74 120.4 . . ?
C73 C74 H74 120.4 . . ?
C74 C75 C76 120.7(7) . . ?
C74 C75 H75 119.7 . . ?
C76 C75 H75 119.7 . . ?
C71 C76 C75 120.5(7) . . ?
C71 C76 H76 119.7 . . ?
C75 C76 H76 119.7 . . ?
C78 C77 S14 117.2(5) . . ?
C78 C77 P5 123.3(5) . . ?
S14 C77 P5 119.6(4) . . ?
C77 C78 S13 117.7(5) . . ?
C77 C78 P6 120.2(5) . . ?
S13 C78 P6 121.9(4) . . ?
C84 C79 C80 118.5(6) . . ?
C84 C79 P6 123.1(5) . . ?
C80 C79 P6 118.3(5) . . ?
C79 C80 C81 120.8(7) . . ?
C79 C80 H80 119.6 . . ?
C81 C80 H80 119.6 . . ?
C82 C81 C80 118.8(8) . . ?
C82 C81 H81 120.6 . . ?
C80 C81 H81 120.6 . . ?
C83 C82 C81 120.7(7) . . ?
C83 C82 H82 119.7 . . ?
C81 C82 H82 119.7 . . ?
C82 C83 C84 119.9(8) . . ?
C82 C83 H83 120.1 . . ?
C84 C83 H83 120.1 . . ?
C79 C84 C83 121.2(8) . . ?
C79 C84 H84 119.4 . . ?
C83 C84 H84 119.4 . . ?
C90 C85 C86 119.0(7) . . ?
C90 C85 P6 122.7(5) . . ?
C86 C85 P6 118.3(5) . . ?
C87 C86 C85 119.9(7) . . ?
C87 C86 H86 120.0 . . ?
C85 C86 H86 120.0 . . ?
C88 C87 C86 120.6(8) . . ?
C88 C87 H87 119.7 . . ?
C86 C87 H87 119.7 . . ?
C87 C88 C89 121.1(8) . . ?
C87 C88 H88 119.5 . . ?
C89 C88 H88 119.5 . . ?
C88 C89 C90 118.7(8) . . ?
C88 C89 H89 120.7 . . ?
C90 C89 H89 120.7 . . ?
C89 C90 C85 120.7(7) . . ?
C89 C90 H90 119.7 . . ?
C85 C90 H90 119.7 . . ?
C92 C91 S14 122.6(6) . . ?
C92 C91 S13 123.4(6) . . ?
S14 C91 S13 113.9(4) . . ?
C91 C92 S15 125.0(6) . . ?
C91 C92 S16 121.7(6) . . ?
S15 C92 S16 113.3(4) . . ?
C94 C93 C95 127.7(8) . . ?
C94 C93 S15 116.8(6) . . ?
C95 C93 S15 115.4(7) . . ?
C93 C94 C96 128.3(9) . . ?
C93 C94 S16 117.0(6) . . ?
C96 C94 S16 114.6(8) . . ?
C93 C95 H95A 109.5 . . ?
C93 C95 H95B 109.5 . . ?
H95A C95 H95B 109.5 . . ?
C93 C95 H95C 109.5 . . ?
H95A C95 H95C 109.5 . . ?
H95B C95 H95C 109.5 . . ?
C94 C96 H96A 109.5 . . ?
C94 C96 H96B 109.5 . . ?
H96A C96 H96B 109.5 . . ?
C94 C96 H96C 109.5 . . ?
H96A C96 H96C 109.5 . . ?
H96B C96 H96C 109.5 . . ?
F10 P10 F13 94.7(6) . . ?
F10 P10 F11 92.5(6) . . ?
F13 P10 F11 89.1(5) . . ?
F10 P10 F12 89.0(6) . . ?
F13 P10 F12 91.3(5) . . ?
F11 P10 F12 178.4(7) . . ?
F10 P10 F14 174.9(6) . . ?
F13 P10 F14 89.6(5) . . ?
F11 P10 F14 90.2(6) . . ?
F12 P10 F14 88.2(5) . . ?
F10 P10 F15 87.7(5) . . ?
F13 P10 F15 176.6(5) . . ?
F11 P10 F15 88.3(4) . . ?
F12 P10 F15 91.2(4) . . ?
F14 P10 F15 88.1(4) . . ?
C200 O200 C202 125.7 . . ?
O200 C200 C201 116.4 . . ?
O200 C200 H20A 108.2 . . ?
C201 C200 H20A 108.2 . . ?
O200 C200 H20B 108.2 . . ?
C201 C200 H20B 108.2 . . ?
H20A C200 H20B 107.3 . . ?
C200 C201 H20C 109.5 . . ?
C200 C201 H20D 109.5 . . ?
H20C C201 H20D 109.5 . . ?
C200 C201 H20E 109.5 . . ?
H20C C201 H20E 109.5 . . ?
H20D C201 H20E 109.5 . . ?
C203 C202 O200 89.6 . . ?
C203 C202 H20F 113.7 . . ?
O200 C202 H20F 113.7 . . ?
C203 C202 H20G 113.7 . . ?
O200 C202 H20G 113.7 . . ?
H20F C202 H20G 111.0 . . ?
C202 C203 H20H 109.5 . . ?
C202 C203 H20I 109.5 . . ?
H20H C203 H20I 109.5 . . ?
C202 C203 H20J 109.5 . . ?
H20H C203 H20J 109.5 . . ?
H20I C203 H20J 109.5 . . ?
Cl30 C300 Cl31 116.3 . . ?
Cl40 C400 Cl40 104.6(6) 2_666 . ?
Cl40 C400 C400 72.3(7) 2_666 2_666 ?
Cl40 C400 C400 32.3(4) . 2_666 ?
Cl40 C400 Cl41 40.8(7) 2_666 . ?
Cl40 C400 Cl41 131.2 . . ?
C400 C400 Cl41 103.3(4) 2_666 . ?
C400 Cl40 Cl41 109.4(11) 2_666 2_666 ?
C400 Cl40 C400 75.4(6) 2_666 . ?
Cl41 Cl40 C400 139.4(5) 2_666 . ?
C400 Cl40 Cl40 50.0(5) 2_666 2_666 ?
Cl41 Cl40 Cl40 138.4(8) 2_666 2_666 ?
C400 Cl40 Cl40 25.4(3) . 2_666 ?
Cl40 Cl41 C400 29.8(6) 2_666 . ?

loop_
_geom_bond_atom_site_label_1
_geom_bond_atom_site_label_2
_geom_bond_distance
_geom_bond_site_symmetry_2
_geom_bond_publ_flag
Mo1 Se3 2.3996(8) . ?
Mo1 Se2 2.4319(8) . ?
Mo1 Se1 2.4692(8) . ?
Mo1 Cl1 2.4764(16) . ?
Mo1 P1 2.5729(17) . ?
Mo1 P2 2.6342(17) . ?
Mo1 Mo2 2.8464(8) . ?
Mo1 Mo3 2.8527(8) . ?
Mo2 Se2 2.4042(9) . ?
Mo2 Se4 2.4227(8) . ?
Mo2 Se1 2.4733(8) . ?
Mo2 Cl2 2.4832(16) . ?
Mo2 P3 2.5714(17) . ?
Mo2 P4 2.6481(17) . ?
Mo2 Mo3 2.8552(8) . ?
Mo3 Se4 2.3966(8) . ?
Mo3 Se3 2.4392(8) . ?
Mo3 Cl3 2.4767(16) . ?
Mo3 Se1 2.4801(8) . ?
Mo3 P5 2.5794(17) . ?
Mo3 P6 2.6511(17) . ?
S5 C27 1.759(7) . ?
S5 C13 1.765(6) . ?
S6 C14 1.755(6) . ?
S6 C27 1.762(7) . ?
S7 C28 1.759(7) . ?
S7 C30 1.772(8) . ?
S8 C28 1.746(7) . ?
S8 C29 1.754(8) . ?
S9 C46 1.750(7) . ?
S9 C59 1.762(7) . ?
S10 C45 1.756(6) . ?
S10 C59 1.764(8) . ?
S11 C60 1.739(8) . ?
S11 C62 1.755(9) . ?
S12 C60 1.759(7) . ?
S12 C61 1.761(10) . ?
S13 C78 1.755(6) . ?
S13 C91 1.772(7) . ?
S14 C91 1.756(7) . ?
S14 C77 1.759(6) . ?
S15 C92 1.739(8) . ?
S15 C93 1.762(9) . ?
S16 C92 1.768(8) . ?
S16 C94 1.773(9) . ?
P1 C7 1.822(7) . ?
P1 C13 1.823(6) . ?
P1 C1 1.842(7) . ?
P2 C14 1.826(6) . ?
P2 C15 1.830(7) . ?
P2 C21 1.839(7) . ?
P3 C45 1.819(7) . ?
P3 C33 1.828(7) . ?
P3 C39 1.833(7) . ?
P4 C46 1.823(6) . ?
P4 C53 1.823(7) . ?
P4 C47 1.844(7) . ?
P5 C77 1.817(7) . ?
P5 C65 1.829(7) . ?
P5 C71 1.833(6) . ?
P6 C85 1.826(7) . ?
P6 C78 1.833(6) . ?
P6 C79 1.834(6) . ?
C1 C2 1.363(11) . ?
C1 C6 1.372(10) . ?
C2 C3 1.398(12) . ?
C2 H2 0.9300 . ?
C3 C4 1.366(14) . ?
C3 H3 0.9300 . ?
C4 C5 1.348(13) . ?
C4 H4 0.9300 . ?
C5 C6 1.363(12) . ?
C5 H5 0.9300 . ?
C6 H6 0.9300 . ?
C7 C12 1.395(9) . ?
C7 C8 1.397(10) . ?
C8 C9 1.357(11) . ?
C8 H8 0.9300 . ?
C9 C10 1.353(13) . ?
C9 H9 0.9300 . ?
C10 C11 1.367(13) . ?
C10 H10 0.9300 . ?
C11 C12 1.374(11) . ?
C11 H11 0.9300 . ?
C12 H12 0.9300 . ?
C13 C14 1.333(9) . ?
C15 C20 1.377(10) . ?
C15 C16 1.386(9) . ?
C16 C17 1.399(10) . ?
C16 H16 0.9300 . ?
C17 C18 1.362(12) . ?
C17 H17 0.9300 . ?
C18 C19 1.382(12) . ?
C18 H18 0.9300 . ?
C19 C20 1.387(11) . ?
C19 H19 0.9300 . ?
C20 H20 0.9300 . ?
C21 C22 1.391(9) . ?
C21 C26 1.401(9) . ?
C22 C23 1.363(10) . ?
C22 H22 0.9300 . ?
C23 C24 1.384(11) . ?
C23 H23 0.9300 . ?
C24 C25 1.356(12) . ?
C24 H24 0.9300 . ?
C25 C26 1.372(11) . ?
C25 H25 0.9300 . ?
C26 H26 0.9300 . ?
C27 C28 1.337(9) . ?
C29 C30 1.322(12) . ?
C29 C31 1.504(10) . ?
C30 C32 1.511(12) . ?
C31 H31A 0.9600 . ?
C31 H31B 0.9600 . ?
C31 H31C 0.9600 . ?
C32 H32A 0.9600 . ?
C32 H32B 0.9600 . ?
C32 H32C 0.9600 . ?
C33 C38 1.385(11) . ?
C33 C34 1.395(11) . ?
C34 C35 1.362(12) . ?
C34 H34 0.9300 . ?
C35 C36 1.396(16) . ?
C35 H35 0.9300 . ?
C36 C37 1.361(16) . ?
C36 H36 0.9300 . ?
C37 C38 1.388(13) . ?
C37 H37 0.9300 . ?
C38 H38 0.9300 . ?
C39 C44 1.386(11) . ?
C39 C40 1.386(11) . ?
C40 C41 1.393(12) . ?
C40 H40 0.9300 . ?
C41 C42 1.303(16) . ?
C41 H41 0.9300 . ?
C42 C43 1.402(15) . ?
C42 H42 0.9300 . ?
C43 C44 1.400(11) . ?
C43 H43 0.9300 . ?
C44 H44 0.9300 . ?
C45 C46 1.343(9) . ?
C47 C48 1.343(11) . ?
C47 C52 1.367(10) . ?
C48 C49 1.393(12) . ?
C48 H48 0.9300 . ?
C49 C50 1.357(14) . ?
C49 H49 0.9300 . ?
C50 C51 1.345(15) . ?
C50 H50 0.9300 . ?
C51 C52 1.379(12) . ?
C51 H51 0.9300 . ?
C52 H52 0.9300 . ?
C53 C58 1.381(9) . ?
C53 C54 1.392(10) . ?
C54 C55 1.390(11) . ?
C54 H54 0.9300 . ?
C55 C56 1.339(12) . ?
C55 H55 0.9300 . ?
C56 C57 1.389(12) . ?
C56 H56 0.9300 . ?
C57 C58 1.369(10) . ?
C57 H57 0.9300 . ?
C58 H58 0.9300 . ?
C59 C60 1.338(10) . ?
C61 C62 1.328(13) . ?
C61 C63 1.505(12) . ?
C62 C64 1.488(13) . ?
C63 H63A 0.9600 . ?
C63 H63B 0.9600 . ?
C63 H63C 0.9600 . ?
C64 H64A 0.9600 . ?
C64 H64B 0.9600 . ?
C64 H64C 0.9600 . ?
C65 C70 1.388(10) . ?
C65 C66 1.394(10) . ?
C66 C67 1.371(11) . ?
C66 H66 0.9300 . ?
C67 C68 1.376(14) . ?
C67 H67 0.9300 . ?
C68 C69 1.368(13) . ?
C68 H68 0.9300 . ?
C69 C70 1.368(10) . ?
C69 H69 0.9300 . ?
C70 H70 0.9300 . ?
C71 C76 1.369(9) . ?
C71 C72 1.393(10) . ?
C72 C73 1.364(10) . ?
C72 H72 0.9300 . ?
C73 C74 1.374(11) . ?
C73 H73 0.9300 . ?
C74 C75 1.351(11) . ?
C74 H74 0.9300 . ?
C75 C76 1.380(9) . ?
C75 H75 0.9300 . ?
C76 H76 0.9300 . ?
C77 C78 1.337(9) . ?
C79 C84 1.375(10) . ?
C79 C80 1.389(10) . ?
C80 C81 1.400(9) . ?
C80 H80 0.9300 . ?
C81 C82 1.384(11) . ?
C81 H81 0.9300 . ?
C82 C83 1.365(12) . ?
C82 H82 0.9300 . ?
C83 C84 1.388(10) . ?
C83 H83 0.9300 . ?
C84 H84 0.9300 . ?
C85 C90 1.394(10) . ?
C85 C86 1.396(9) . ?
C86 C87 1.370(10) . ?
C86 H86 0.9300 . ?
C87 C88 1.370(12) . ?
C87 H87 0.9300 . ?
C88 C89 1.379(11) . ?
C88 H88 0.9300 . ?
C89 C90 1.391(10) . ?
C89 H89 0.9300 . ?
C90 H90 0.9300 . ?
C91 C92 1.334(9) . ?
C93 C94 1.328(12) . ?
C93 C95 1.498(12) . ?
C94 C96 1.527(12) . ?
C95 H95A 0.9600 . ?
C95 H95B 0.9600 . ?
C95 H95C 0.9600 . ?
C96 H96A 0.9600 . ?
C96 H96B 0.9600 . ?
C96 H96C 0.9600 . ?
P10 F10 1.506(8) . ?
P10 F13 1.539(7) . ?
P10 F11 1.555(8) . ?
P10 F12 1.564(8) . ?
P10 F14 1.591(8) . ?
P10 F15 1.595(5) . ?
O200 C200 1.3438 . ?
O200 C202 1.5631 . ?
C200 C201 1.4952 . ?
C200 H20A 0.9700 . ?
C200 H20B 0.9701 . ?
C201 H20C 0.9600 . ?
C201 H20D 0.9600 . ?
C201 H20E 0.9600 . ?
C202 C203 1.4339 . ?
C202 H20F 0.9700 . ?
C202 H20G 0.9700 . ?
C203 H20H 0.9600 . ?
C203 H20I 0.9600 . ?
C203 H20J 0.9600 . ?
C300 Cl30 1.6093 . ?
C300 Cl31 1.6386 . ?
C400 Cl40 0.892(11) 2_666 ?
C400 Cl40 1.5903 . ?
C400 C400 1.616(10) 2_666 ?
C400 Cl41 1.6928 . ?
Cl40 C400 0.892(11) 2_666 ?
Cl40 Cl41 1.172(11) 2_666 ?
Cl40 Cl40 2.010(10) 2_666 ?
Cl41 Cl40 1.172(11) 2_666 ?
